data_4087431
loop_
_publ_author_name
'Sun, Jian'
'Ou, Chong'
'Wang, Chao'
'Uchiyama, Masanobu'
'Deng, Liang'

_publ_section_title
;
 Silane-Functionalized N-Heterocyclic Carbene--Cobalt Complexes Containing
 a Five-Coordinate Silicon with a Covalent Co--Si Bond
;
_journal_issue 8
_journal_name_full Organometallics
_journal_page_first 1546
_journal_paper_doi 10.1021/acs.organomet.5b00114
_journal_volume 34
_journal_year 2015
_chemical_formula_sum 'C43 H42 Co N5 O3 Si'
_chemical_formula_weight 763.84
_space_group_IT_number 14
_space_group_name_Hall '-P 2yn'
_space_group_name_H-M_alt 'P 1 21/n 1'
_symmetry_cell_setting monoclinic
_symmetry_space_group_name_H-M 'P 1 21/n 1'
_atom_sites_solution_hydrogens geom
_atom_sites_solution_primary direct
_atom_sites_solution_secondary difmap
_audit_creation_method SHELXL-97
_cell_angle_alpha 90.00
_cell_angle_beta 95.961(2)
_cell_angle_gamma 90.00
_cell_formula_units_Z 4
_cell_length_a 10.1445(12)
_cell_length_b 11.8118(14)
_cell_length_c 33.760(4)
_cell_measurement_reflns_used 4448
_cell_measurement_temperature 140(2)
_cell_measurement_theta_max 27.44
_cell_measurement_theta_min 2.17
_cell_volume 4023.4(8)
_computing_cell_refinement 'Bruker SAINT'
_computing_data_collection 'Bruker APEX2'
_computing_data_reduction 'Bruker SAINT'
_computing_molecular_graphics 'Bruker SHELXTL'
_computing_publication_material 'Bruker SHELXTL'
_computing_structure_refinement 'SHELXL-97 (Sheldrick, 1997)'
_computing_structure_solution 'SHELXS-97 (Sheldrick, 1990)'
_diffrn_ambient_temperature 140(2)
_diffrn_measured_fraction_theta_full 0.984
_diffrn_measured_fraction_theta_max 0.984
_diffrn_measurement_device_type 'Bruker APEX-II CCD'
_diffrn_measurement_method '\f and \w scans'
_diffrn_radiation_monochromator graphite
_diffrn_radiation_source 'fine-focus sealed tube'
_diffrn_radiation_type MoK\a
_diffrn_radiation_wavelength 0.71073
_diffrn_reflns_av_R_equivalents 0.0642
_diffrn_reflns_av_sigmaI/netI 0.0785
_diffrn_reflns_limit_h_max 14
_diffrn_reflns_limit_h_min -14
_diffrn_reflns_limit_k_max 16
_diffrn_reflns_limit_k_min -14
_diffrn_reflns_limit_l_max 47
_diffrn_reflns_limit_l_min -48
_diffrn_reflns_number 39121
_diffrn_reflns_theta_full 30.71
_diffrn_reflns_theta_max 30.71
_diffrn_reflns_theta_min 1.21
_diffrn_standards_number 0
_exptl_absorpt_coefficient_mu 0.501
_exptl_absorpt_correction_T_max 0.9470
_exptl_absorpt_correction_T_min 0.9065
_exptl_absorpt_correction_type multi-scan
_exptl_absorpt_process_details sadabs
_exptl_crystal_colour red
_exptl_crystal_density_diffrn 1.261
_exptl_crystal_density_method 'not measured'
_exptl_crystal_description block
_exptl_crystal_F_000 1600
_exptl_crystal_size_max 0.20
_exptl_crystal_size_mid 0.16
_exptl_crystal_size_min 0.11
_platon_squeeze_details
;
;
_refine_diff_density_max 0.739
_refine_diff_density_min -0.535
_refine_diff_density_rms 0.084
_refine_ls_extinction_method none
_refine_ls_goodness_of_fit_ref 0.944
_refine_ls_hydrogen_treatment mixed
_refine_ls_matrix_type full
_refine_ls_number_parameters 483
_refine_ls_number_reflns 12305
_refine_ls_number_restraints 32
_refine_ls_restrained_S_all 0.965
_refine_ls_R_factor_all 0.0965
_refine_ls_R_factor_gt 0.0593
_refine_ls_shift/su_max 0.012
_refine_ls_shift/su_mean 0.000
_refine_ls_structure_factor_coef Fsqd
_refine_ls_weighting_details 'calc w=1/[\s^2^(Fo^2^)+(0.1000P)^2^+0.0000P] where P=(Fo^2^+2Fc^2^)/3'
_refine_ls_weighting_scheme calc
_refine_ls_wR_factor_gt 0.1555
_refine_ls_wR_factor_ref 0.1731
_reflns_number_gt 7893
_reflns_number_total 12305
_reflns_threshold_expression >2sigma(I)
_cod_data_source_file om5b00114_si_002.cif
_cod_data_source_block 3b
_cod_depositor_comments
;
The following automatic conversions were performed:

data item '_symmetry_cell_setting' value 'Monoclinic' was changed to
'monoclinic' in accordance with the
/home/saulius/struct/COD-crude-data/automatic-downloads/DataCite-retrospective/ACS/depositions/lib/dictionaries/cif_core.dic
dictionary named 'cif_core.dic' version 2.4.2 last updated on
2011-04-26.

Automatic conversion script
Id: cif_fix_values 6909 2019-04-08 15:41:33Z antanas 
;
_cod_original_sg_symbol_H-M P2(1)/n
_cod_database_code 4087431

loop_
_symmetry_equiv_pos_as_xyz
'x, y, z'
'-x+1/2, y+1/2, -z+1/2'
'-x, -y, -z'
'x-1/2, -y-1/2, z-1/2'

loop_
_atom_site_label
_atom_site_type_symbol
_atom_site_fract_x
_atom_site_fract_y
_atom_site_fract_z
_atom_site_U_iso_or_equiv
_atom_site_adp_type
_atom_site_occupancy
_atom_site_symmetry_multiplicity
_atom_site_calc_flag
_atom_site_refinement_flags
Co1 Co 0.24398(3) 0.52706(3) 0.108639(9) 0.02020(10) Uani 1 1 d .
N1 N 0.19782(19) 0.63063(18) 0.06534(6) 0.0202(4) Uani 1 1 d .
N2 N 0.3162(2) 0.4238(2) 0.14975(6) 0.0249(4) Uani 1 1 d .
N3 N 0.3691(2) 0.46114(18) 0.07420(6) 0.0235(4) Uani 1 1 d .
N4 N 0.05024(19) 0.68764(18) 0.14104(6) 0.0223(4) Uani 1 1 d .
N5 N 0.0309(2) 0.51957(19) 0.16334(6) 0.0249(4) Uani 1 1 d .
O1 O 0.38254(16) 0.72926(16) 0.08910(5) 0.0257(4) Uani 1 1 d .
O2 O 0.38567(18) 0.57782(18) 0.18613(5) 0.0319(4) Uani 1 1 d .
O3 O 0.16666(17) 0.38976(15) 0.06765(5) 0.0252(4) Uani 1 1 d .
Si1 Si 0.37975(6) 0.66091(7) 0.13877(2) 0.02420(16) Uani 1 1 d .
C1 C 0.1023(2) 0.5812(2) 0.13865(7) 0.0214(5) Uani 1 1 d .
C2 C -0.0474(2) 0.6913(3) 0.16701(8) 0.0291(6) Uani 1 1 d .
H2 H -0.0958 0.7561 0.1738 0.035 Uiso 1 1 calc R
C3 C -0.0599(3) 0.5861(3) 0.18050(8) 0.0320(6) Uani 1 1 d .
H3 H -0.1200 0.5615 0.1985 0.038 Uiso 1 1 calc R
C4 C 0.0324(2) 0.3996(2) 0.16978(8) 0.0263(5) Uani 1 1 d .
C5 C 0.0876(3) 0.3583(3) 0.20656(8) 0.0333(6) Uani 1 1 d .
C6 C 0.0853(3) 0.2423(3) 0.21235(9) 0.0403(7) Uani 1 1 d .
H6 H 0.1232 0.2120 0.2370 0.048 Uiso 1 1 calc R
C7 C 0.0293(3) 0.1693(3) 0.18323(10) 0.0387(7) Uani 1 1 d .
C8 C -0.0313(3) 0.2154(3) 0.14785(9) 0.0363(6) Uani 1 1 d .
H8 H -0.0727 0.1661 0.1281 0.044 Uiso 1 1 calc R
C9 C -0.0326(3) 0.3302(2) 0.14081(8) 0.0284(6) Uani 1 1 d .
C10 C -0.1058(3) 0.3778(3) 0.10364(8) 0.0366(7) Uani 1 1 d .
H10A H -0.1575 0.4438 0.1104 0.055 Uiso 1 1 calc R
H10B H -0.1655 0.3201 0.0910 0.055 Uiso 1 1 calc R
H10C H -0.0422 0.4006 0.0852 0.055 Uiso 1 1 calc R
C11 C 0.0309(4) 0.0428(3) 0.18966(13) 0.0601(11) Uani 1 1 d .
H11A H -0.0450 0.0210 0.2037 0.090 Uiso 1 1 calc R
H11B H 0.1132 0.0212 0.2056 0.090 Uiso 1 1 calc R
H11C H 0.0254 0.0043 0.1638 0.090 Uiso 1 1 calc R
C12 C 0.1433(3) 0.4362(3) 0.23919(8) 0.0406(7) Uani 1 1 d .
H12A H 0.1844 0.5017 0.2275 0.061 Uiso 1 1 calc R
H12B H 0.2100 0.3958 0.2569 0.061 Uiso 1 1 calc R
H12C H 0.0718 0.4621 0.2544 0.061 Uiso 1 1 calc R
C13 C 0.0815(2) 0.7892(2) 0.12059(7) 0.0241(5) Uani 1 1 d .
C14 C -0.0141(2) 0.8333(2) 0.09198(8) 0.0261(5) Uani 1 1 d .
C15 C 0.0149(3) 0.9342(3) 0.07403(9) 0.0321(6) Uani 1 1 d .
H15 H -0.0485 0.9660 0.0545 0.039 Uiso 1 1 calc R
C16 C 0.1343(3) 0.9906(2) 0.08382(9) 0.0357(7) Uani 1 1 d .
C17 C 0.2245(3) 0.9443(3) 0.11257(9) 0.0339(6) Uani 1 1 d .
H17 H 0.3060 0.9826 0.1194 0.041 Uiso 1 1 calc R
C18 C 0.2008(2) 0.8435(2) 0.13208(8) 0.0267(5) Uani 1 1 d .
C19 C 0.3020(2) 0.7878(2) 0.16135(8) 0.0295(6) Uani 1 1 d .
H19A H 0.2592 0.7635 0.1850 0.035 Uiso 1 1 calc R
H19B H 0.3721 0.8433 0.1703 0.035 Uiso 1 1 calc R
C20 C 0.1624(4) 1.0997(3) 0.06285(12) 0.0536(9) Uani 1 1 d .
H20A H 0.1485 1.0882 0.0340 0.080 Uiso 1 1 calc R
H20B H 0.2544 1.1226 0.0705 0.080 Uiso 1 1 calc R
H20C H 0.1024 1.1590 0.0705 0.080 Uiso 1 1 calc R
C21 C -0.1423(3) 0.7723(3) 0.08004(9) 0.0324(6) Uani 1 1 d .
H21A H -0.1250 0.6911 0.0778 0.049 Uiso 1 1 calc R
H21B H -0.1818 0.8013 0.0543 0.049 Uiso 1 1 calc R
H21C H -0.2035 0.7849 0.1002 0.049 Uiso 1 1 calc R
C22 C 0.5698(2) 0.6651(3) 0.14465(8) 0.0306(6) Uani 1 1 d .
H22A H 0.6045 0.5897 0.1533 0.037 Uiso 1 1 calc R
H22B H 0.6016 0.6825 0.1186 0.037 Uiso 1 1 calc R
C23 C 0.6216(2) 0.7520(3) 0.17441(9) 0.0329(6) Uani 1 1 d U
C24 C 0.6363(3) 0.8631(3) 0.16243(13) 0.0527(7) Uani 1 1 d U
H24 H 0.6145 0.8822 0.1352 0.063 Uiso 1 1 calc R
C25 C 0.6820(3) 0.9476(4) 0.18911(14) 0.0625(7) Uani 1 1 d U
H25 H 0.6932 1.0229 0.1802 0.075 Uiso 1 1 calc R
C26 C 0.7101(3) 0.9200(4) 0.22789(13) 0.0642(8) Uani 1 1 d U
H26 H 0.7403 0.9774 0.2464 0.077 Uiso 1 1 calc R
C27 C 0.6963(3) 0.8124(4) 0.24131(12) 0.0594(7) Uani 1 1 d U
H27 H 0.7173 0.7955 0.2687 0.071 Uiso 1 1 calc R
C28 C 0.6507(3) 0.7260(4) 0.21427(10) 0.0506(7) Uani 1 1 d U
H28 H 0.6403 0.6508 0.2234 0.061 Uiso 1 1 calc R
C29 C 0.2834(2) 0.7159(2) 0.06127(7) 0.0221(5) Uani 1 1 d .
C30 C 0.2674(3) 0.7871(2) 0.02777(8) 0.0279(5) Uani 1 1 d .
H30 H 0.3285 0.8468 0.0249 0.034 Uiso 1 1 calc R
C31 C 0.1636(3) 0.7699(2) -0.00048(8) 0.0298(6) Uani 1 1 d .
H31 H 0.1521 0.8178 -0.0232 0.036 Uiso 1 1 calc R
C32 C 0.0744(3) 0.6828(2) 0.00375(8) 0.0281(5) Uani 1 1 d .
H32 H 0.0012 0.6701 -0.0157 0.034 Uiso 1 1 calc R
C33 C 0.0954(2) 0.6155(2) 0.03693(7) 0.0243(5) Uani 1 1 d .
H33 H 0.0351 0.5555 0.0401 0.029 Uiso 1 1 calc R
C34 C 0.3851(3) 0.4679(3) 0.18235(8) 0.0306(6) Uani 1 1 d .
C35 C 0.4535(3) 0.3966(3) 0.21072(9) 0.0450(8) Uani 1 1 d .
H35 H 0.5016 0.4283 0.2337 0.054 Uiso 1 1 calc R
C36 C 0.4515(3) 0.2834(3) 0.20564(10) 0.0493(9) Uani 1 1 d .
H36 H 0.4989 0.2354 0.2247 0.059 Uiso 1 1 calc R
C37 C 0.3796(3) 0.2378(3) 0.17233(10) 0.0436(7) Uani 1 1 d .
H37 H 0.3753 0.1583 0.1684 0.052 Uiso 1 1 calc R
C38 C 0.3149(3) 0.3104(2) 0.14523(8) 0.0314(6) Uani 1 1 d .
H38 H 0.2668 0.2792 0.1221 0.038 Uiso 1 1 calc R
C39 C 0.2805(2) 0.3908(2) 0.05426(7) 0.0232(5) Uani 1 1 d .
C40 C 0.3188(3) 0.3277(3) 0.02204(8) 0.0332(6) Uani 1 1 d .
H40 H 0.2564 0.2808 0.0069 0.040 Uiso 1 1 calc R
C41 C 0.4470(3) 0.3345(3) 0.01266(9) 0.0404(7) Uani 1 1 d .
H41 H 0.4737 0.2922 -0.0091 0.048 Uiso 1 1 calc R
C42 C 0.5385(3) 0.4040(3) 0.03521(9) 0.0375(7) Uani 1 1 d .
H42 H 0.6285 0.4073 0.0298 0.045 Uiso 1 1 calc R
C43 C 0.4945(3) 0.4665(2) 0.06517(8) 0.0295(6) Uani 1 1 d .
H43 H 0.5548 0.5156 0.0801 0.035 Uiso 1 1 calc R

loop_
_atom_site_aniso_label
_atom_site_aniso_U_11
_atom_site_aniso_U_22
_atom_site_aniso_U_33
_atom_site_aniso_U_23
_atom_site_aniso_U_13
_atom_site_aniso_U_12
Co1 0.01716(15) 0.02491(19) 0.01845(16) -0.00197(13) 0.00153(11) 0.00064(13)
N1 0.0217(9) 0.0226(10) 0.0161(9) -0.0028(8) 0.0018(7) -0.0016(8)
N2 0.0217(10) 0.0318(12) 0.0213(10) -0.0002(9) 0.0024(8) 0.0015(9)
N3 0.0247(10) 0.0226(11) 0.0233(10) -0.0019(8) 0.0032(8) 0.0038(8)
N4 0.0190(9) 0.0258(11) 0.0225(10) -0.0022(8) 0.0036(7) 0.0008(8)
N5 0.0241(10) 0.0291(12) 0.0221(10) 0.0007(9) 0.0061(8) 0.0018(9)
O1 0.0207(8) 0.0310(10) 0.0256(9) -0.0044(7) 0.0038(7) -0.0043(7)
O2 0.0302(9) 0.0429(12) 0.0216(9) -0.0046(8) -0.0016(7) -0.0026(9)
O3 0.0239(8) 0.0233(9) 0.0283(9) -0.0002(7) 0.0022(7) -0.0002(7)
Si1 0.0176(3) 0.0322(4) 0.0227(3) -0.0075(3) 0.0018(2) -0.0019(3)
C1 0.0178(10) 0.0243(13) 0.0218(11) -0.0012(9) 0.0010(8) -0.0001(9)
C2 0.0226(12) 0.0372(16) 0.0290(13) -0.0035(11) 0.0106(10) 0.0026(11)
C3 0.0246(12) 0.0400(17) 0.0337(14) 0.0024(12) 0.0138(10) 0.0028(11)
C4 0.0255(12) 0.0282(14) 0.0267(12) 0.0057(10) 0.0091(10) 0.0021(10)
C5 0.0269(13) 0.0459(18) 0.0278(13) 0.0091(12) 0.0062(10) 0.0066(12)
C6 0.0398(16) 0.0482(19) 0.0352(15) 0.0195(14) 0.0145(12) 0.0134(14)
C7 0.0382(16) 0.0362(17) 0.0457(17) 0.0110(14) 0.0226(13) 0.0076(13)
C8 0.0368(15) 0.0351(16) 0.0387(15) 0.0017(13) 0.0123(12) -0.0039(13)
C9 0.0250(12) 0.0333(15) 0.0279(13) 0.0013(11) 0.0074(10) -0.0025(11)
C10 0.0326(14) 0.0460(18) 0.0310(14) -0.0023(13) 0.0026(11) -0.0030(13)
C11 0.066(2) 0.046(2) 0.074(3) 0.0257(19) 0.035(2) 0.0153(18)
C12 0.0357(15) 0.062(2) 0.0243(13) 0.0065(14) 0.0025(11) 0.0022(14)
C13 0.0217(11) 0.0229(13) 0.0285(12) -0.0047(10) 0.0069(9) -0.0007(9)
C14 0.0232(11) 0.0250(13) 0.0303(13) -0.0059(10) 0.0045(9) 0.0035(10)
C15 0.0330(14) 0.0285(14) 0.0362(15) 0.0006(12) 0.0094(11) 0.0043(11)
C16 0.0403(16) 0.0222(14) 0.0476(17) -0.0049(12) 0.0184(13) -0.0015(11)
C17 0.0274(13) 0.0274(14) 0.0485(17) -0.0127(12) 0.0116(12) -0.0058(11)
C18 0.0198(11) 0.0293(14) 0.0319(13) -0.0109(11) 0.0074(9) -0.0018(10)
C19 0.0207(11) 0.0368(16) 0.0308(13) -0.0131(12) 0.0025(10) -0.0032(11)
C20 0.064(2) 0.0331(18) 0.067(2) 0.0042(17) 0.0213(18) -0.0080(16)
C21 0.0224(12) 0.0383(16) 0.0360(15) -0.0006(12) 0.0003(10) 0.0031(11)
C22 0.0187(11) 0.0402(16) 0.0326(14) -0.0090(12) 0.0013(10) -0.0012(11)
C23 0.0134(10) 0.0472(15) 0.0375(12) -0.0141(12) 0.0008(9) 0.0004(10)
C24 0.0285(13) 0.0513(15) 0.0798(19) -0.0209(14) 0.0138(13) -0.0086(12)
C25 0.0368(12) 0.0659(16) 0.0868(17) -0.0264(15) 0.0161(13) -0.0117(12)
C26 0.0364(12) 0.0829(17) 0.0752(16) -0.0358(15) 0.0144(12) -0.0127(13)
C27 0.0310(12) 0.0951(19) 0.0526(14) -0.0256(14) 0.0073(11) -0.0081(13)
C28 0.0222(12) 0.088(2) 0.0416(13) -0.0164(14) 0.0037(10) -0.0055(13)
C29 0.0185(10) 0.0249(13) 0.0237(11) -0.0059(10) 0.0059(8) 0.0011(9)
C30 0.0292(13) 0.0259(14) 0.0297(13) -0.0003(11) 0.0080(10) -0.0026(10)
C31 0.0354(14) 0.0291(14) 0.0256(12) 0.0023(11) 0.0067(10) 0.0063(11)
C32 0.0306(13) 0.0292(14) 0.0241(12) -0.0033(10) 0.0001(10) 0.0043(11)
C33 0.0220(11) 0.0258(13) 0.0249(12) -0.0028(10) 0.0008(9) -0.0019(10)
C34 0.0256(12) 0.0407(17) 0.0252(12) -0.0020(12) 0.0019(10) 0.0020(11)
C35 0.0416(17) 0.064(2) 0.0270(14) 0.0029(15) -0.0072(12) 0.0072(16)
C36 0.0482(19) 0.060(2) 0.0376(17) 0.0116(16) -0.0062(14) 0.0186(17)
C37 0.0468(18) 0.0403(18) 0.0431(17) 0.0088(14) 0.0016(14) 0.0111(14)
C38 0.0306(13) 0.0344(16) 0.0293(13) 0.0029(11) 0.0037(10) 0.0065(11)
C39 0.0266(12) 0.0220(12) 0.0206(11) -0.0005(9) 0.0011(9) 0.0042(10)
C40 0.0384(15) 0.0316(15) 0.0300(14) -0.0077(12) 0.0057(11) -0.0004(12)
C41 0.0440(17) 0.0429(18) 0.0362(15) -0.0133(14) 0.0138(13) 0.0054(14)
C42 0.0316(14) 0.0482(19) 0.0343(15) -0.0075(13) 0.0114(11) 0.0038(13)
C43 0.0244(12) 0.0343(16) 0.0303(13) -0.0004(11) 0.0047(10) 0.0012(11)

loop_
_atom_type_symbol
_atom_type_description
_atom_type_scat_dispersion_real
_atom_type_scat_dispersion_imag
_atom_type_scat_source
C C 0.0033 0.0016 'International Tables Vol C Tables 4.2.6.8 and 6.1.1.4'
H H 0.0000 0.0000 'International Tables Vol C Tables 4.2.6.8 and 6.1.1.4'
N N 0.0061 0.0033 'International Tables Vol C Tables 4.2.6.8 and 6.1.1.4'
O O 0.0106 0.0060 'International Tables Vol C Tables 4.2.6.8 and 6.1.1.4'
Si Si 0.0817 0.0704 'International Tables Vol C Tables 4.2.6.8 and 6.1.1.4'
Co Co 0.3494 0.9721 'International Tables Vol C Tables 4.2.6.8 and 6.1.1.4'

loop_
_geom_angle_atom_site_label_1
_geom_angle_atom_site_label_2
_geom_angle_atom_site_label_3
_geom_angle
N1 Co1 N2 171.64(8)
N1 Co1 C1 92.97(9)
N2 Co1 C1 94.50(9)
N1 Co1 N3 85.64(8)
N2 Co1 N3 87.43(9)
C1 Co1 N3 172.57(9)
N1 Co1 O3 87.06(8)
N2 Co1 O3 93.99(8)
C1 Co1 O3 109.35(8)
N3 Co1 O3 63.32(8)
N1 Co1 Si1 89.20(6)
N2 Co1 Si1 87.17(7)
C1 Co1 Si1 89.11(7)
N3 Co1 Si1 98.15(7)
O3 Co1 Si1 161.32(5)
N1 Co1 C39 83.93(8)
N2 Co1 C39 92.71(9)
C1 Co1 C39 140.05(9)
N3 Co1 C39 32.56(8)
O3 Co1 C39 30.86(7)
Si1 Co1 C39 130.50(6)
C29 N1 C33 118.9(2)
C29 N1 Co1 116.37(16)
C33 N1 Co1 124.30(17)
C34 N2 C38 118.4(2)
C34 N2 Co1 117.9(2)
C38 N2 Co1 123.16(18)
C43 N3 C39 120.9(2)
C43 N3 Co1 143.23(19)
C39 N3 Co1 95.79(15)
C1 N4 C2 111.7(2)
C1 N4 C13 129.3(2)
C2 N4 C13 119.0(2)
C1 N5 C3 111.7(2)
C1 N5 C4 128.3(2)
C3 N5 C4 119.7(2)
C29 O1 Si1 120.66(16)
C34 O2 Si1 116.02(16)
C39 O3 Co1 86.55(14)
O1 Si1 O2 173.45(10)
O1 Si1 C19 93.73(11)
O2 Si1 C19 92.82(11)
O1 Si1 C22 88.44(11)
O2 Si1 C22 88.99(11)
C19 Si1 C22 113.24(12)
O1 Si1 Co1 87.92(6)
O2 Si1 Co1 88.95(7)
C19 Si1 Co1 118.32(8)
C22 Si1 Co1 128.44(9)
N5 C1 N4 102.8(2)
N5 C1 Co1 127.35(19)
N4 C1 Co1 129.87(18)
C3 C2 N4 106.6(2)
C3 C2 H2 126.7
N4 C2 H2 126.7
C2 C3 N5 107.2(2)
C2 C3 H3 126.4
N5 C3 H3 126.4
C9 C4 C5 122.5(3)
C9 C4 N5 118.7(2)
C5 C4 N5 118.5(2)
C6 C5 C4 117.4(3)
C6 C5 C12 120.9(3)
C4 C5 C12 121.6(3)
C7 C6 C5 121.8(3)
C7 C6 H6 119.1
C5 C6 H6 119.1
C6 C7 C8 118.5(3)
C6 C7 C11 121.1(3)
C8 C7 C11 120.4(3)
C9 C8 C7 121.8(3)
C9 C8 H8 119.1
C7 C8 H8 119.1
C8 C9 C4 117.7(3)
C8 C9 C10 120.6(3)
C4 C9 C10 121.7(3)
C9 C10 H10A 109.5
C9 C10 H10B 109.5
H10A C10 H10B 109.5
C9 C10 H10C 109.5
H10A C10 H10C 109.5
H10B C10 H10C 109.5
C7 C11 H11A 109.5
C7 C11 H11B 109.5
H11A C11 H11B 109.5
C7 C11 H11C 109.5
H11A C11 H11C 109.5
H11B C11 H11C 109.5
C5 C12 H12A 109.5
C5 C12 H12B 109.5
H12A C12 H12B 109.5
C5 C12 H12C 109.5
H12A C12 H12C 109.5
H12B C12 H12C 109.5
C18 C13 C14 122.9(3)
C18 C13 N4 118.8(2)
C14 C13 N4 118.2(2)
C15 C14 C13 117.4(2)
C15 C14 C21 120.9(2)
C13 C14 C21 121.7(2)
C14 C15 C16 121.9(3)
C14 C15 H15 119.1
C16 C15 H15 119.1
C17 C16 C15 118.4(3)
C17 C16 C20 121.7(3)
C15 C16 C20 119.9(3)
C16 C17 C18 122.6(3)
C16 C17 H17 118.7
C18 C17 H17 118.7
C13 C18 C17 116.8(2)
C13 C18 C19 119.9(2)
C17 C18 C19 123.1(2)
C18 C19 Si1 111.54(17)
C18 C19 H19A 109.3
Si1 C19 H19A 109.3
C18 C19 H19B 109.3
Si1 C19 H19B 109.3
H19A C19 H19B 108.0
C16 C20 H20A 109.5
C16 C20 H20B 109.5
H20A C20 H20B 109.5
C16 C20 H20C 109.5
H20A C20 H20C 109.5
H20B C20 H20C 109.5
C14 C21 H21A 109.5
C14 C21 H21B 109.5
H21A C21 H21B 109.5
C14 C21 H21C 109.5
H21A C21 H21C 109.5
H21B C21 H21C 109.5
C23 C22 Si1 111.55(18)
C23 C22 H22A 109.3
Si1 C22 H22A 109.3
C23 C22 H22B 109.3
Si1 C22 H22B 109.3
H22A C22 H22B 108.0
C28 C23 C24 118.4(3)
C28 C23 C22 121.8(3)
C24 C23 C22 119.7(3)
C23 C24 C25 121.9(4)
C23 C24 H24 119.0
C25 C24 H24 119.0
C26 C25 C24 118.6(4)
C26 C25 H25 120.7
C24 C25 H25 120.7
C25 C26 C27 121.9(4)
C25 C26 H26 119.0
C27 C26 H26 119.0
C26 C27 C28 119.8(4)
C26 C27 H27 120.1
C28 C27 H27 120.1
C23 C28 C27 119.4(4)
C23 C28 H28 120.3
C27 C28 H28 120.3
O1 C29 N1 118.1(2)
O1 C29 C30 121.4(2)
N1 C29 C30 120.5(2)
C31 C30 C29 119.4(2)
C31 C30 H30 120.3
C29 C30 H30 120.3
C30 C31 C32 120.3(3)
C30 C31 H31 119.9
C32 C31 H31 119.9
C33 C32 C31 117.8(2)
C33 C32 H32 121.1
C31 C32 H32 121.1
N1 C33 C32 123.1(2)
N1 C33 H33 118.4
C32 C33 H33 118.4
O2 C34 N2 117.5(2)
O2 C34 C35 122.3(3)
N2 C34 C35 120.2(3)
C36 C35 C34 120.6(3)
C36 C35 H35 119.7
C34 C35 H35 119.7
C35 C36 C37 119.3(3)
C35 C36 H36 120.4
C37 C36 H36 120.4
C38 C37 C36 118.4(3)
C38 C37 H37 120.8
C36 C37 H37 120.8
N2 C38 C37 123.2(3)
N2 C38 H38 118.4
C37 C38 H38 118.4
O3 C39 N3 114.0(2)
O3 C39 C40 126.7(2)
N3 C39 C40 119.2(2)
O3 C39 Co1 62.60(13)
N3 C39 Co1 51.65(12)
C40 C39 Co1 169.8(2)
C41 C40 C39 119.5(3)
C41 C40 H40 120.3
C39 C40 H40 120.3
C40 C41 C42 119.9(3)
C40 C41 H41 120.1
C42 C41 H41 120.1
C43 C42 C41 118.0(3)
C43 C42 H42 121.0
C41 C42 H42 121.0
N3 C43 C42 122.3(3)
N3 C43 H43 118.8
C42 C43 H43 118.8

loop_
_geom_bond_atom_site_label_1
_geom_bond_atom_site_label_2
_geom_bond_distance
Co1 N1 1.926(2)
Co1 N2 1.934(2)
Co1 C1 1.951(2)
Co1 N3 1.969(2)
Co1 O3 2.2214(18)
Co1 Si1 2.2672(8)
Co1 C39 2.498(2)
N1 C29 1.347(3)
N1 C33 1.350(3)
N2 C34 1.346(3)
N2 C38 1.349(4)
N3 C43 1.340(3)
N3 C39 1.351(3)
N4 C1 1.369(3)
N4 C2 1.390(3)
N4 C13 1.435(3)
N5 C1 1.369(3)
N5 C3 1.384(3)
N5 C4 1.433(4)
O1 C29 1.312(3)
O1 Si1 1.8640(19)
O2 C34 1.304(4)
O2 Si1 1.872(2)
O3 C39 1.283(3)
Si1 C19 1.891(3)
Si1 C22 1.918(2)
C2 C3 1.334(4)
C2 H2 0.9500
C3 H3 0.9500
C4 C9 1.390(4)
C4 C5 1.396(4)
C5 C6 1.385(4)
C5 C12 1.500(4)
C6 C7 1.384(5)
C6 H6 0.9500
C7 C8 1.395(4)
C7 C11 1.510(5)
C8 C9 1.376(4)
C8 H8 0.9500
C9 C10 1.500(4)
C10 H10A 0.9800
C10 H10B 0.9800
C10 H10C 0.9800
C11 H11A 0.9800
C11 H11B 0.9800
C11 H11C 0.9800
C12 H12A 0.9800
C12 H12B 0.9800
C12 H12C 0.9800
C13 C18 1.389(3)
C13 C14 1.397(4)
C14 C15 1.383(4)
C14 C21 1.504(4)
C15 C16 1.392(4)
C15 H15 0.9500
C16 C17 1.376(4)
C16 C20 1.512(4)
C17 C18 1.394(4)
C17 H17 0.9500
C18 C19 1.500(4)
C19 H19A 0.9900
C19 H19B 0.9900
C20 H20A 0.9800
C20 H20B 0.9800
C20 H20C 0.9800
C21 H21A 0.9800
C21 H21B 0.9800
C21 H21C 0.9800
C22 C23 1.493(4)
C22 H22A 0.9900
C22 H22B 0.9900
C23 C28 1.382(4)
C23 C24 1.386(5)
C24 C25 1.391(5)
C24 H24 0.9500
C25 C26 1.350(6)
C25 H25 0.9500
C26 C27 1.361(6)
C26 H26 0.9500
C27 C28 1.415(5)
C27 H27 0.9500
C28 H28 0.9500
C29 C30 1.405(4)
C30 C31 1.360(4)
C30 H30 0.9500
C31 C32 1.388(4)
C31 H31 0.9500
C32 C33 1.372(4)
C32 H32 0.9500
C33 H33 0.9500
C34 C35 1.404(4)
C35 C36 1.348(5)
C35 H35 0.9500
C36 C37 1.384(5)
C36 H36 0.9500
C37 C38 1.370(4)
C37 H37 0.9500
C38 H38 0.9500
C39 C40 1.406(4)
C40 C41 1.373(4)
C40 H40 0.9500
C41 C42 1.403(4)
C41 H41 0.9500
C42 C43 1.365(4)
C42 H42 0.9500
C43 H43 0.9500

loop_
_geom_torsion_atom_site_label_1
_geom_torsion_atom_site_label_2
_geom_torsion_atom_site_label_3
_geom_torsion_atom_site_label_4
_geom_torsion
N2 Co1 N1 C29 -43.5(7)
C1 Co1 N1 C29 109.79(18)
N3 Co1 N1 C29 -77.52(17)
O3 Co1 N1 C29 -140.97(17)
Si1 Co1 N1 C29 20.72(16)
C39 Co1 N1 C29 -110.18(17)
N2 Co1 N1 C33 128.6(6)
C1 Co1 N1 C33 -78.0(2)
N3 Co1 N1 C33 94.6(2)
O3 Co1 N1 C33 31.20(19)
Si1 Co1 N1 C33 -167.11(19)
C39 Co1 N1 C33 62.00(19)
N1 Co1 N2 C34 79.1(7)
C1 Co1 N2 C34 -74.2(2)
N3 Co1 N2 C34 112.98(19)
O3 Co1 N2 C34 176.00(18)
Si1 Co1 N2 C34 14.68(18)
C39 Co1 N2 C34 145.12(19)
N1 Co1 N2 C38 -92.5(6)
C1 Co1 N2 C38 114.3(2)
N3 Co1 N2 C38 -58.6(2)
O3 Co1 N2 C38 4.5(2)
Si1 Co1 N2 C38 -156.9(2)
C39 Co1 N2 C38 -26.4(2)
N1 Co1 N3 C43 91.9(3)
N2 Co1 N3 C43 -83.4(3)
C1 Co1 N3 C43 171.3(7)
O3 Co1 N3 C43 -179.2(3)
Si1 Co1 N3 C43 3.3(3)
C39 Co1 N3 C43 177.4(4)
N1 Co1 N3 C39 -85.55(15)
N2 Co1 N3 C39 99.11(16)
C1 Co1 N3 C39 -6.1(8)
O3 Co1 N3 C39 3.34(14)
Si1 Co1 N3 C39 -174.12(14)
N1 Co1 O3 C39 83.08(15)
N2 Co1 O3 C39 -88.61(15)
C1 Co1 O3 C39 175.20(15)
N3 Co1 O3 C39 -3.51(14)
Si1 Co1 O3 C39 4.4(2)
C29 O1 Si1 O2 87.8(8)
C29 O1 Si1 C19 -92.01(19)
C29 O1 Si1 C22 154.8(2)
C29 O1 Si1 Co1 26.24(18)
C34 O2 Si1 O1 -25.4(8)
C34 O2 Si1 C19 154.39(19)
C34 O2 Si1 C22 -92.39(19)
C34 O2 Si1 Co1 36.09(17)
N1 Co1 Si1 O1 -20.97(8)
N2 Co1 Si1 O1 151.50(8)
C1 Co1 Si1 O1 -113.95(9)
N3 Co1 Si1 O1 64.51(9)
O3 Co1 Si1 O1 57.41(17)
C39 Co1 Si1 O1 60.35(10)
N1 Co1 Si1 O2 164.79(9)
N2 Co1 Si1 O2 -22.75(9)
C1 Co1 Si1 O2 71.81(10)
N3 Co1 Si1 O2 -109.74(9)
O3 Co1 Si1 O2 -116.83(17)
C39 Co1 Si1 O2 -113.90(10)
N1 Co1 Si1 C19 72.15(12)
N2 Co1 Si1 C19 -115.38(12)
C1 Co1 Si1 C19 -20.83(13)
N3 Co1 Si1 C19 157.63(12)
O3 Co1 Si1 C19 150.53(18)
C39 Co1 Si1 C19 153.47(13)
N1 Co1 Si1 C22 -107.33(13)
N2 Co1 Si1 C22 65.14(14)
C1 Co1 Si1 C22 159.69(14)
N3 Co1 Si1 C22 -21.85(14)
O3 Co1 Si1 C22 -28.9(2)
C39 Co1 Si1 C22 -26.01(15)
C3 N5 C1 N4 -0.7(3)
C4 N5 C1 N4 173.3(2)
C3 N5 C1 Co1 178.57(18)
C4 N5 C1 Co1 -7.5(4)
C2 N4 C1 N5 1.3(3)
C13 N4 C1 N5 -177.6(2)
C2 N4 C1 Co1 -177.94(18)
C13 N4 C1 Co1 3.1(4)
N1 Co1 C1 N5 147.1(2)
N2 Co1 C1 N5 -36.7(2)
N3 Co1 C1 N5 68.1(8)
O3 Co1 C1 N5 59.1(2)
Si1 Co1 C1 N5 -123.8(2)
C39 Co1 C1 N5 63.0(3)
N1 Co1 C1 N4 -33.9(2)
N2 Co1 C1 N4 142.4(2)
N3 Co1 C1 N4 -112.8(7)
O3 Co1 C1 N4 -121.8(2)
Si1 Co1 C1 N4 55.3(2)
C39 Co1 C1 N4 -117.9(2)
C1 N4 C2 C3 -1.5(3)
C13 N4 C2 C3 177.6(2)
N4 C2 C3 N5 0.9(3)
C1 N5 C3 C2 -0.2(3)
C4 N5 C3 C2 -174.7(2)
C1 N5 C4 C9 -75.7(3)
C3 N5 C4 C9 97.8(3)
C1 N5 C4 C5 110.7(3)
C3 N5 C4 C5 -75.8(3)
C9 C4 C5 C6 5.3(4)
N5 C4 C5 C6 178.7(2)
C9 C4 C5 C12 -172.7(2)
N5 C4 C5 C12 0.6(4)
C4 C5 C6 C7 -0.8(4)
C12 C5 C6 C7 177.2(3)
C5 C6 C7 C8 -2.8(4)
C5 C6 C7 C11 178.4(3)
C6 C7 C8 C9 2.2(4)
C11 C7 C8 C9 -179.0(3)
C7 C8 C9 C4 2.0(4)
C7 C8 C9 C10 -176.1(3)
C5 C4 C9 C8 -5.9(4)
N5 C4 C9 C8 -179.2(2)
C5 C4 C9 C10 172.2(2)
N5 C4 C9 C10 -1.1(4)
C1 N4 C13 C18 -73.4(3)
C2 N4 C13 C18 107.7(3)
C1 N4 C13 C14 111.3(3)
C2 N4 C13 C14 -67.6(3)
C18 C13 C14 C15 1.6(4)
N4 C13 C14 C15 176.8(2)
C18 C13 C14 C21 179.8(2)
N4 C13 C14 C21 -5.1(4)
C13 C14 C15 C16 -0.1(4)
C21 C14 C15 C16 -178.2(3)
C14 C15 C16 C17 -0.8(4)
C14 C15 C16 C20 179.0(3)
C15 C16 C17 C18 0.2(4)
C20 C16 C17 C18 -179.6(3)
C14 C13 C18 C17 -2.2(4)
N4 C13 C18 C17 -177.3(2)
C14 C13 C18 C19 -176.6(2)
N4 C13 C18 C19 8.3(3)
C16 C17 C18 C13 1.3(4)
C16 C17 C18 C19 175.5(3)
C13 C18 C19 Si1 70.1(3)
C17 C18 C19 Si1 -103.9(3)
O1 Si1 C19 C18 37.86(19)
O2 Si1 C19 C18 -142.12(19)
C22 Si1 C19 C18 127.77(19)
Co1 Si1 C19 C18 -51.8(2)
O1 Si1 C22 C23 107.6(2)
O2 Si1 C22 C23 -78.5(2)
C19 Si1 C22 C23 14.2(3)
Co1 Si1 C22 C23 -166.33(17)
Si1 C22 C23 C28 90.9(3)
Si1 C22 C23 C24 -86.4(3)
C28 C23 C24 C25 1.5(4)
C22 C23 C24 C25 178.9(3)
C23 C24 C25 C26 -1.4(5)
C24 C25 C26 C27 0.8(5)
C25 C26 C27 C28 -0.3(5)
C24 C23 C28 C27 -1.0(4)
C22 C23 C28 C27 -178.4(3)
C26 C27 C28 C23 0.4(5)
Si1 O1 C29 N1 -16.8(3)
Si1 O1 C29 C30 164.12(18)
C33 N1 C29 O1 -179.9(2)
Co1 N1 C29 O1 -7.2(3)
C33 N1 C29 C30 -0.8(3)
Co1 N1 C29 C30 171.87(18)
O1 C29 C30 C31 179.7(2)
N1 C29 C30 C31 0.6(4)
C29 C30 C31 C32 0.0(4)
C30 C31 C32 C33 -0.3(4)
C29 N1 C33 C32 0.4(4)
Co1 N1 C33 C32 -171.61(19)
C31 C32 C33 N1 0.2(4)
Si1 O2 C34 N2 -33.4(3)
Si1 O2 C34 C35 146.4(2)
C38 N2 C34 O2 179.7(2)
Co1 N2 C34 O2 7.8(3)
C38 N2 C34 C35 -0.1(4)
Co1 N2 C34 C35 -172.0(2)
O2 C34 C35 C36 -179.5(3)
N2 C34 C35 C36 0.3(5)
C34 C35 C36 C37 -0.9(5)
C35 C36 C37 C38 1.2(5)
C34 N2 C38 C37 0.5(4)
Co1 N2 C38 C37 172.0(2)
C36 C37 C38 N2 -1.1(5)
Co1 O3 C39 N3 5.0(2)
Co1 O3 C39 C40 -175.0(3)
C43 N3 C39 O3 176.1(2)
Co1 N3 C39 O3 -5.7(2)
C43 N3 C39 C40 -3.8(4)
Co1 N3 C39 C40 174.4(2)
C43 N3 C39 Co1 -178.2(3)
N1 Co1 C39 O3 -94.44(14)
N2 Co1 C39 O3 93.24(14)
C1 Co1 C39 O3 -7.1(2)
N3 Co1 C39 O3 174.2(2)
Si1 Co1 C39 O3 -178.17(11)
N1 Co1 C39 N3 91.39(16)
N2 Co1 C39 N3 -80.93(16)
C1 Co1 C39 N3 178.77(16)
O3 Co1 C39 N3 -174.2(2)
Si1 Co1 C39 N3 7.67(18)
N1 Co1 C39 C40 62.6(11)
N2 Co1 C39 C40 -109.7(11)
C1 Co1 C39 C40 150.0(11)
N3 Co1 C39 C40 -28.7(10)
O3 Co1 C39 C40 157.1(12)
Si1 Co1 C39 C40 -21.1(11)
O3 C39 C40 C41 -176.8(3)
N3 C39 C40 C41 3.1(4)
Co1 C39 C40 C41 28.7(13)
C39 C40 C41 C42 0.1(5)
C40 C41 C42 C43 -2.5(5)
C39 N3 C43 C42 1.3(4)
Co1 N3 C43 C42 -175.7(2)
C41 C42 C43 N3 1.9(5)

loop_
_platon_squeeze_void_nr
_platon_squeeze_void_average_x
_platon_squeeze_void_average_y
_platon_squeeze_void_average_z
_platon_squeeze_void_volume
_platon_squeeze_void_count_electrons
_platon_squeeze_void_content
1 0.000 0.500 0.500 256 50 ' '
2 0.500 0.000 1.000 256 50 ' '
